data_7221793
loop_
_publ_author_name
'Wang, Xiu-Li'
'Sha, Xiao-Ting'
'Liu, Guo-Cheng'
'Chen, Nai-Li'
'Tian, Yuan'

_publ_section_title
;
 Polycarboxylate-directed various Co(ii) complexes based on a
 &#x201C;V&#x201D;-like bis-pyridyl-bis-amide derivative: construction,
 electrochemical and photocatalytic properties
;
_journal_issue 38
_journal_name_full CrystEngComm
_journal_page_first 7290
_journal_paper_doi 10.1039/C5CE01239B
_journal_volume 17
_journal_year 2015
_chemical_formula_sum 'C26 H26 Cl0 Co N4 O11'
_chemical_formula_weight 629.44
_chemical_name_systematic
; 
 ? 
;
_space_group_IT_number 2
_symmetry_cell_setting triclinic
_symmetry_space_group_name_Hall '-P 1'
_symmetry_space_group_name_H-M 'P -1'
_atom_sites_solution_hydrogens geom
_atom_sites_solution_primary direct
_atom_sites_solution_secondary difmap
_audit_creation_method SHELXL-97
_audit_update_record
;
2015-06-04 deposited with the CCDC.
2015-08-13 downloaded from the CCDC.
;
_cell_angle_alpha 66.8310(10)
_cell_angle_beta 83.4210(10)
_cell_angle_gamma 71.2790(10)
_cell_formula_units_Z 2
_cell_length_a 10.0924(6)
_cell_length_b 11.0595(7)
_cell_length_c 13.9619(8)
_cell_measurement_temperature 296(2)
_cell_measurement_theta_max 28.36
_cell_measurement_theta_min 1.59
_cell_volume 1356.77(14)
_computing_cell_refinement 'SMART (Bruker, 2001)'
_computing_data_collection 'SMART (Bruker, 2001)'
_computing_data_reduction 'SAINT+ (Bruker, 1999)'
_computing_molecular_graphics 'PLATON (Spek, 2003)'
_computing_publication_material 'SHELXTL (1998)'
_computing_structure_refinement 'SHELXL-97 (Sheldrick, 1997)'
_computing_structure_solution 'SHELXS-97 (Sheldrick, 1990)'
_diffrn_ambient_temperature 296(2)
_diffrn_measured_fraction_theta_full 0.989
_diffrn_measured_fraction_theta_max 0.989
_diffrn_measurement_device_type 'CCD area detector'
_diffrn_measurement_method 'phi and omega scans'
_diffrn_radiation_monochromator graphite
_diffrn_radiation_source 'fine-focus sealed tube'
_diffrn_radiation_type MoK\a
_diffrn_radiation_wavelength 0.71073
_diffrn_reflns_av_R_equivalents 0.0205
_diffrn_reflns_av_unetI/netI 0.0470
_diffrn_reflns_limit_h_max 13
_diffrn_reflns_limit_h_min -8
_diffrn_reflns_limit_k_max 14
_diffrn_reflns_limit_k_min -13
_diffrn_reflns_limit_l_max 18
_diffrn_reflns_limit_l_min -16
_diffrn_reflns_number 10098
_diffrn_reflns_theta_full 28.36
_diffrn_reflns_theta_max 28.36
_diffrn_reflns_theta_min 1.59
_exptl_absorpt_coefficient_mu 0.702
_exptl_absorpt_correction_T_max 0.7913
_exptl_absorpt_correction_T_min 0.7430
_exptl_absorpt_correction_type multi-scan
_exptl_absorpt_process_details SADABS
_exptl_crystal_colour Purple
_exptl_crystal_density_diffrn 1.541
_exptl_crystal_density_method 'not measured'
_exptl_crystal_description BLOCK
_exptl_crystal_F_000 650
_exptl_crystal_size_max 0.45
_exptl_crystal_size_mid 0.40
_exptl_crystal_size_min 0.35
_refine_diff_density_max 0.463
_refine_diff_density_min -0.404
_refine_diff_density_rms 0.064
_refine_ls_extinction_method none
_refine_ls_goodness_of_fit_ref 1.000
_refine_ls_hydrogen_treatment constr
_refine_ls_matrix_type full
_refine_ls_number_parameters 379
_refine_ls_number_reflns 6710
_refine_ls_number_restraints 0
_refine_ls_restrained_S_all 1.000
_refine_ls_R_factor_all 0.0615
_refine_ls_R_factor_gt 0.0412
_refine_ls_shift/su_max 0.000
_refine_ls_shift/su_mean 0.000
_refine_ls_structure_factor_coef Fsqd
_refine_ls_weighting_details 'calc w=1/[\s^2^(Fo^2^)+(0.0575P)^2^+0.2019P] where P=(Fo^2^+2Fc^2^)/3'
_refine_ls_weighting_scheme calc
_refine_ls_wR_factor_gt 0.0976
_refine_ls_wR_factor_ref 0.1072
_reflns_number_gt 5168
_reflns_number_total 6710
_reflns_threshold_expression >2sigma(I)
_cod_data_source_file c5ce01239b2.cif
_cod_data_source_block 3
_cod_depositor_comments
;
The following automatic conversions were performed:

'_symmetry_cell_setting' value 'Triclinic' changed to 'triclinic'
according to
/usr/data/users/saulius/crontab/automatic-downloads/rss-feeds/RSC/lib/dictionaries/cif_core.dic
dictionary named 'cif_core.dic' version 2.4.2 from 2011-04-26.

Automatic conversion script
Id: cif_fix_values 3271 2015-04-21 07:52:19Z andrius 

 Adding full bibliography for 7221791--7221796.cif.
;
_cod_original_cell_volume 1356.78(14)
_cod_original_sg_symbol_H-M P-1
_cod_database_code 7221793

loop_
_symmetry_equiv_pos_as_xyz
'x, y, z'
'-x, -y, -z'

loop_
_atom_site_label
_atom_site_type_symbol
_atom_site_fract_x
_atom_site_fract_y
_atom_site_fract_z
_atom_site_U_iso_or_equiv
_atom_site_adp_type
_atom_site_occupancy
_atom_site_symmetry_multiplicity
_atom_site_calc_flag
_atom_site_refinement_flags
Co1 Co 0.17648(3) 0.48219(3) 0.90908(2) 0.02023(9) Uani 1 1 d .
O2 O -0.02412(15) 0.54816(17) 1.15071(13) 0.0296(4) Uani 1 1 d .
O3 O 0.61820(15) 0.50371(17) 1.09685(12) 0.0277(3) Uani 1 1 d .
O4 O 0.67152(16) 0.51945(18) 1.23785(13) 0.0325(4) Uani 1 1 d .
O6 O -0.67227(17) 1.26323(17) 0.36163(13) 0.0346(4) Uani 1 1 d .
H6A H -0.6945 1.2927 0.4085 0.052 Uiso 1 1 calc R
C23 C 0.5819(2) 0.5223(2) 1.18209(17) 0.0230(4) Uani 1 1 d .
O1 O 0.15144(16) 0.47847(18) 1.05463(12) 0.0304(4) Uani 1 1 d .
N4 N -0.25886(19) 0.74259(19) 0.03395(14) 0.0253(4) Uani 1 1 d .
C22 C 0.4302(2) 0.5531(2) 1.20876(16) 0.0218(4) Uani 1 1 d .
O7 O -0.2195(2) 0.81613(18) 0.29399(13) 0.0427(5) Uani 1 1 d .
N3 N -0.3421(2) 0.99839(19) 0.15777(14) 0.0275(4) Uani 1 1 d .
H3B H -0.3908 1.0839 0.1381 0.033 Uiso 1 1 calc R
C21 C 0.3383(2) 0.5287(2) 1.15644(16) 0.0204(4) Uani 1 1 d .
H21A H 0.3727 0.4901 1.1068 0.024 Uiso 1 1 calc R
N2 N -0.1305(2) 0.9340(2) 0.60184(15) 0.0316(5) Uani 1 1 d .
H2B H -0.1074 0.8793 0.5687 0.038 Uiso 1 1 calc R
C19 C 0.1011(2) 0.5278(2) 1.12255(16) 0.0199(4) Uani 1 1 d .
O5 O -0.2715(2) 1.1412(2) 0.59813(16) 0.0506(5) Uani 1 1 d .
C20 C 0.1962(2) 0.5609(2) 1.17703(15) 0.0196(4) Uani 1 1 d .
N1 N 0.08534(19) 0.7019(2) 0.83420(15) 0.0274(4) Uani 1 1 d .
C13 C -0.2992(2) 0.9341(2) 0.25851(17) 0.0287(5) Uani 1 1 d .
C5 C 0.0112(2) 0.7538(2) 0.74573(18) 0.0285(5) Uani 1 1 d .
H5A H 0.0023 0.6929 0.7180 0.034 Uiso 1 1 calc R
C14 C -0.3151(2) 0.9396(2) 0.08135(17) 0.0251(4) Uani 1 1 d .
C26 C 0.1441(2) 0.6213(2) 1.24953(17) 0.0268(5) Uani 1 1 d .
H26A H 0.0489 0.6443 1.2633 0.032 Uiso 1 1 calc R
C8 C -0.4528(2) 1.1609(2) 0.45535(17) 0.0270(5) Uani 1 1 d .
H8A H -0.4849 1.2113 0.4977 0.032 Uiso 1 1 calc R
C25 C 0.2350(2) 0.6472(2) 1.30144(18) 0.0301(5) Uani 1 1 d .
H25A H 0.2002 0.6879 1.3498 0.036 Uiso 1 1 calc R
C6 C -0.2378(2) 1.0509(2) 0.56181(18) 0.0291(5) Uani 1 1 d .
C4 C -0.0530(2) 0.8937(2) 0.69334(17) 0.0259(5) Uani 1 1 d .
C15 C -0.3330(3) 1.0261(2) -0.02289(18) 0.0320(5) Uani 1 1 d .
H15A H -0.3574 1.1212 -0.0425 0.038 Uiso 1 1 calc R
C2 C 0.0379(3) 0.9308(3) 0.8257(2) 0.0352(6) Uani 1 1 d .
H2A H 0.0481 0.9894 0.8553 0.042 Uiso 1 1 calc R
C10 C -0.4875(2) 1.1094(2) 0.31045(17) 0.0274(5) Uani 1 1 d .
H10A H -0.5430 1.1245 0.2557 0.033 Uiso 1 1 calc R
C1 C 0.0972(2) 0.7903(2) 0.87366(19) 0.0310(5) Uani 1 1 d .
H1A H 0.1472 0.7557 0.9356 0.037 Uiso 1 1 calc R
C24 C 0.3772(2) 0.6130(2) 1.28167(18) 0.0278(5) Uani 1 1 d .
H24A H 0.4374 0.6300 1.3172 0.033 Uiso 1 1 calc R
C12 C -0.2695(2) 0.9930(2) 0.40756(17) 0.0271(5) Uani 1 1 d .
H12A H -0.1811 0.9285 0.4189 0.032 Uiso 1 1 calc R
C7 C -0.3186(2) 1.0666(2) 0.47186(16) 0.0247(4) Uani 1 1 d .
C9 C -0.5385(2) 1.1802(2) 0.37680(17) 0.0253(5) Uani 1 1 d .
C11 C -0.3539(2) 1.0166(2) 0.32597(16) 0.0258(5) Uani 1 1 d .
C3 C -0.0367(3) 0.9847(2) 0.7335(2) 0.0341(5) Uani 1 1 d .
H3A H -0.0749 1.0795 0.6993 0.041 Uiso 1 1 calc R
C18 C -0.2771(2) 0.7977(2) 0.10665(17) 0.0265(5) Uani 1 1 d .
H18A H -0.2639 0.7389 0.1764 0.032 Uiso 1 1 calc R
C16 C -0.3140(3) 0.9687(3) -0.09735(18) 0.0346(6) Uani 1 1 d .
H16A H -0.3262 1.0249 -0.1677 0.041 Uiso 1 1 calc R
C17 C -0.2768(2) 0.8273(2) -0.06606(18) 0.0292(5) Uani 1 1 d .
H17A H -0.2637 0.7895 -0.1166 0.035 Uiso 1 1 calc R
O1W O -0.44322(19) 1.28457(17) 0.06798(13) 0.0383(4) Uani 1 1 d .
H1WA H -0.3897 1.3293 0.0699 0.046 Uiso 1 1 d R
H1WB H -0.4969 1.3339 0.0150 0.046 Uiso 1 1 d R
O2W O -0.2339(2) 0.6293(2) 0.48936(15) 0.0485(5) Uani 1 1 d .
H2WA H -0.2500 0.6423 0.4260 0.058 Uiso 1 1 d R
H2WB H -0.2876 0.5848 0.5277 0.058 Uiso 1 1 d R
O3W O 0.7148(2) 0.4191(2) 1.44787(15) 0.0551(6) Uani 1 1 d .
H3WA H 0.6700 0.4389 1.3930 0.066 Uiso 1 1 d R
H3WB H 0.6975 0.3489 1.4947 0.066 Uiso 1 1 d R
O4W O -0.0099(2) 0.7065(2) 0.52940(19) 0.0669(7) Uani 1 1 d .
H4WA H 0.0150 0.6471 0.5897 0.080 Uiso 1 1 d R
H4WB H 0.0029 0.6624 0.4883 0.080 Uiso 1 1 d R

loop_
_atom_site_aniso_label
_atom_site_aniso_U_11
_atom_site_aniso_U_22
_atom_site_aniso_U_33
_atom_site_aniso_U_23
_atom_site_aniso_U_13
_atom_site_aniso_U_12
Co1 0.01540(14) 0.02629(16) 0.02306(16) -0.01308(12) -0.00161(10) -0.00621(11)
O2 0.0160(7) 0.0412(9) 0.0412(9) -0.0261(8) -0.0003(6) -0.0077(6)
O3 0.0194(7) 0.0383(9) 0.0279(8) -0.0152(7) 0.0018(6) -0.0090(6)
O4 0.0226(8) 0.0443(10) 0.0341(9) -0.0137(8) -0.0056(7) -0.0139(7)
O6 0.0303(8) 0.0354(9) 0.0333(9) -0.0156(8) -0.0058(7) 0.0017(7)
C23 0.0183(9) 0.0230(11) 0.0268(11) -0.0064(9) -0.0010(8) -0.0086(8)
O1 0.0308(8) 0.0441(10) 0.0275(8) -0.0244(8) 0.0012(7) -0.0126(7)
N4 0.0267(9) 0.0279(10) 0.0247(9) -0.0131(8) -0.0015(7) -0.0080(8)
C22 0.0178(9) 0.0270(11) 0.0220(10) -0.0089(9) -0.0011(8) -0.0085(8)
O7 0.0625(12) 0.0274(9) 0.0282(9) -0.0127(8) -0.0132(8) 0.0069(8)
N3 0.0379(10) 0.0202(9) 0.0231(9) -0.0107(8) -0.0055(8) -0.0020(8)
C21 0.0197(9) 0.0244(10) 0.0204(10) -0.0114(9) 0.0012(8) -0.0075(8)
N2 0.0394(11) 0.0259(10) 0.0292(10) -0.0130(9) -0.0112(9) -0.0021(8)
C19 0.0193(9) 0.0193(10) 0.0215(10) -0.0075(8) -0.0021(8) -0.0058(8)
O5 0.0547(12) 0.0432(11) 0.0587(12) -0.0349(10) -0.0289(10) 0.0087(9)
C20 0.0181(9) 0.0220(10) 0.0203(10) -0.0092(8) -0.0025(8) -0.0057(8)
N1 0.0242(9) 0.0301(10) 0.0283(10) -0.0115(8) -0.0039(8) -0.0067(8)
C13 0.0357(12) 0.0260(12) 0.0238(11) -0.0096(10) -0.0038(9) -0.0067(10)
C5 0.0283(11) 0.0291(12) 0.0306(12) -0.0145(10) -0.0044(9) -0.0063(9)
C14 0.0255(10) 0.0264(11) 0.0239(11) -0.0116(9) -0.0021(8) -0.0053(9)
C26 0.0190(10) 0.0355(13) 0.0302(12) -0.0197(10) 0.0018(8) -0.0052(9)
C8 0.0349(12) 0.0243(11) 0.0229(11) -0.0109(9) -0.0003(9) -0.0074(9)
C25 0.0302(12) 0.0382(13) 0.0302(12) -0.0239(11) 0.0002(9) -0.0071(10)
C6 0.0327(12) 0.0270(12) 0.0296(12) -0.0133(10) -0.0049(10) -0.0065(9)
C4 0.0253(11) 0.0270(11) 0.0269(11) -0.0121(10) -0.0038(9) -0.0059(9)
C15 0.0400(13) 0.0242(11) 0.0282(12) -0.0098(10) -0.0010(10) -0.0048(10)
C2 0.0352(13) 0.0365(14) 0.0436(15) -0.0219(12) -0.0078(11) -0.0120(11)
C10 0.0329(12) 0.0286(12) 0.0202(11) -0.0089(9) -0.0046(9) -0.0074(9)
C1 0.0292(11) 0.0351(13) 0.0323(13) -0.0147(11) -0.0087(10) -0.0090(10)
C24 0.0287(11) 0.0344(12) 0.0287(12) -0.0165(10) -0.0028(9) -0.0136(9)
C12 0.0315(11) 0.0243(11) 0.0233(11) -0.0092(9) -0.0020(9) -0.0047(9)
C7 0.0297(11) 0.0229(11) 0.0213(11) -0.0075(9) -0.0022(9) -0.0082(9)
C9 0.0279(11) 0.0210(10) 0.0235(11) -0.0060(9) -0.0017(9) -0.0054(9)
C11 0.0347(12) 0.0223(11) 0.0198(10) -0.0090(9) -0.0019(9) -0.0061(9)
C3 0.0351(13) 0.0260(12) 0.0410(14) -0.0127(11) -0.0098(11) -0.0055(10)
C18 0.0321(11) 0.0268(11) 0.0215(11) -0.0097(9) -0.0027(9) -0.0083(9)
C16 0.0422(14) 0.0356(14) 0.0209(11) -0.0083(10) -0.0017(10) -0.0075(11)
C17 0.0302(11) 0.0375(13) 0.0240(11) -0.0167(10) -0.0003(9) -0.0087(10)
O1W 0.0474(10) 0.0257(9) 0.0377(10) -0.0074(8) -0.0145(8) -0.0064(8)
O2W 0.0677(13) 0.0419(11) 0.0366(10) -0.0159(9) 0.0021(9) -0.0167(10)
O3W 0.0793(15) 0.0530(13) 0.0365(11) -0.0114(10) -0.0193(10) -0.0250(11)
O4W 0.0593(14) 0.0644(15) 0.0829(17) -0.0493(14) -0.0181(12) 0.0070(11)

loop_
_atom_type_symbol
_atom_type_description
_atom_type_scat_dispersion_real
_atom_type_scat_dispersion_imag
_atom_type_scat_source
C C 0.0033 0.0016 'International Tables Vol C Tables 4.2.6.8 and 6.1.1.4'
H H 0.0000 0.0000 'International Tables Vol C Tables 4.2.6.8 and 6.1.1.4'
N N 0.0061 0.0033 'International Tables Vol C Tables 4.2.6.8 and 6.1.1.4'
O O 0.0106 0.0060 'International Tables Vol C Tables 4.2.6.8 and 6.1.1.4'
Cl Cl 0.1484 0.1585 'International Tables Vol C Tables 4.2.6.8 and 6.1.1.4'
Co Co 0.3494 0.9721 'International Tables Vol C Tables 4.2.6.8 and 6.1.1.4'

loop_
_geom_angle_atom_site_label_1
_geom_angle_atom_site_label_2
_geom_angle_atom_site_label_3
_geom_angle
_geom_angle_site_symmetry_1
_geom_angle_site_symmetry_3
O1 Co1 O2 117.17(7) . 2_567
O1 Co1 O3 91.72(6) . 2_667
O2 Co1 O3 150.47(6) 2_567 2_667
O1 Co1 N1 95.33(7) . .
O2 Co1 N1 90.22(7) 2_567 .
O3 Co1 N1 93.19(7) 2_667 .
O1 Co1 N4 91.71(7) . 2_566
O2 Co1 N4 83.17(7) 2_567 2_566
O3 Co1 N4 90.39(7) 2_667 2_566
N1 Co1 N4 172.00(7) . 2_566
C19 O2 Co1 126.31(14) . 2_567
C23 O3 Co1 97.50(12) . 2_667
O4 C23 O3 119.81(19) . .
O4 C23 C22 122.15(19) . .
O3 C23 C22 117.98(18) . .
C19 O1 Co1 154.56(15) . .
C17 N4 C18 118.5(2) . .
C17 N4 Co1 125.34(15) . 2_566
C18 N4 Co1 115.68(15) . 2_566
C21 C22 C24 118.97(19) . .
C21 C22 C23 119.97(18) . .
C24 C22 C23 120.96(19) . .
C13 N3 C14 126.73(19) . .
C20 C21 C22 121.14(18) . .
C6 N2 C4 125.81(19) . .
O1 C19 O2 124.32(19) . .
O1 C19 C20 118.70(18) . .
O2 C19 C20 116.95(18) . .
C21 C20 C26 119.48(19) . .
C21 C20 C19 119.71(18) . .
C26 C20 C19 120.80(18) . .
C1 N1 C5 117.8(2) . .
C1 N1 Co1 122.52(15) . .
C5 N1 Co1 119.62(15) . .
O7 C13 N3 123.0(2) . .
O7 C13 C11 121.1(2) . .
N3 C13 C11 115.95(19) . .
N1 C5 C4 123.4(2) . .
C15 C14 C18 118.3(2) . .
C15 C14 N3 119.0(2) . .
C18 C14 N3 122.6(2) . .
C20 C26 C25 119.7(2) . .
C9 C8 C7 120.8(2) . .
C24 C25 C26 120.5(2) . .
O5 C6 N2 122.2(2) . .
O5 C6 C7 120.1(2) . .
N2 C6 C7 117.71(19) . .
C5 C4 C3 118.2(2) . .
C5 C4 N2 117.45(19) . .
C3 C4 N2 124.4(2) . .
C16 C15 C14 119.0(2) . .
C1 C2 C3 120.0(2) . .
C11 C10 C9 120.1(2) . .
N1 C1 C2 122.3(2) . .
C25 C24 C22 120.1(2) . .
C7 C12 C11 119.4(2) . .
C12 C7 C8 119.7(2) . .
C12 C7 C6 124.4(2) . .
C8 C7 C6 115.85(19) . .
O6 C9 C8 123.3(2) . .
O6 C9 C10 117.38(19) . .
C8 C9 C10 119.3(2) . .
C10 C11 C12 120.6(2) . .
C10 C11 C13 121.0(2) . .
C12 C11 C13 118.31(19) . .
C2 C3 C4 118.3(2) . .
N4 C18 C14 122.4(2) . .
C17 C16 C15 119.3(2) . .
N4 C17 C16 122.5(2) . .

loop_
_geom_bond_atom_site_label_1
_geom_bond_atom_site_label_2
_geom_bond_distance
_geom_bond_site_symmetry_2
Co1 O1 2.0045(15) .
Co1 O2 2.0051(15) 2_567
Co1 O3 2.1172(15) 2_667
Co1 N1 2.1519(19) .
Co1 N4 2.1847(19) 2_566
O2 C19 1.256(2) .
O2 Co1 2.0051(15) 2_567
O3 C23 1.280(3) .
O3 Co1 2.1172(15) 2_667
O4 C23 1.244(2) .
O6 C9 1.351(3) .
C23 C22 1.495(3) .
O1 C19 1.254(2) .
N4 C17 1.334(3) .
N4 C18 1.344(3) .
N4 Co1 2.1847(18) 2_566
C22 C21 1.392(3) .
C22 C24 1.392(3) .
O7 C13 1.226(3) .
N3 C13 1.351(3) .
N3 C14 1.415(3) .
C21 C20 1.387(3) .
N2 C6 1.352(3) .
N2 C4 1.414(3) .
C19 C20 1.498(3) .
O5 C6 1.229(3) .
C20 C26 1.390(3) .
N1 C1 1.337(3) .
N1 C5 1.339(3) .
C13 C11 1.503(3) .
C5 C4 1.387(3) .
C14 C15 1.386(3) .
C14 C18 1.394(3) .
C26 C25 1.391(3) .
C8 C9 1.382(3) .
C8 C7 1.396(3) .
C25 C24 1.386(3) .
C6 C7 1.498(3) .
C4 C3 1.388(3) .
C15 C16 1.384(3) .
C2 C1 1.377(3) .
C2 C3 1.381(3) .
C10 C11 1.386(3) .
C10 C9 1.393(3) .
C12 C7 1.389(3) .
C12 C11 1.392(3) .
C16 C17 1.379(3) .
